data_7026913
loop_
_publ_author_name
'G\'omez, Ver\'onica'
'Corbella, Montserrat'
'Font-Bardia, Merc\'e'
'Calvet, Teresa'

_publ_section_title
;
 A \m(1,1)- or \m(1,3)-carboxylate bridge makes the difference in the
 magnetic properties of dinuclear Mn(II) compounds.
;
_journal_issue 48
_journal_name_full 'Dalton transactions (Cambridge, England : 2003)'
_journal_page_first 11664
_journal_page_last 11674
_journal_paper_doi 10.1039/c0dt00902d
_journal_volume 39
_journal_year 2010
_chemical_compound_source 'synthesis as described'
_chemical_formula_moiety 'C62 H40 Cl2 Mn2 N8 O4, 6(C2 H3 N, 2(Cl O4)'
_chemical_formula_sum 'C74 H58 Cl4 Mn2 N14 O12'
_chemical_formula_weight 1587.02
_chemical_name_systematic
;
?
;
_space_group_IT_number 2
_symmetry_cell_setting triclinic
_symmetry_Int_Tables_number 2
_symmetry_space_group_name_Hall '-P 1'
_symmetry_space_group_name_H-M 'P -1'
_atom_sites_solution_hydrogens geom
_atom_sites_solution_primary direct
_atom_sites_solution_secondary difmap
_audit_conform_dict_location ftp://ftp.iucr.org/pub/cif_core.dic
_audit_conform_dict_name cif_core.dic
_audit_conform_dict_version 2.3
_audit_creation_date 2007-11-13T11:13:54-00:00
_audit_creation_method 'WinGX routine CIF_UPDATE'
_cell_angle_alpha 116.6890(10)
_cell_angle_beta 106.457(2)
_cell_angle_gamma 94.124(2)
_cell_formula_units_Z 1
_cell_length_a 12.6230(6)
_cell_length_b 13.0026(3)
_cell_length_c 13.3200(3)
_cell_measurement_reflns_used 9816
_cell_measurement_temperature 100(2)
_cell_measurement_theta_max 26.36
_cell_measurement_theta_min 2.36
_cell_measurement_wavelength 0.71073
_cell_volume 1821.98(11)
_computing_cell_refinement 'APPEX2 (BRUKER AXS, 2005)'
_computing_data_collection 'APPEX2 (BRUKER AXS, 2005)'
_computing_data_reduction 'APPEX2 (BRUKER AXS, 2005)'
_computing_molecular_graphics 'Ortep-3 for Windows (Farrugia, 1997)'
_computing_publication_material 'WinGX publication routines (Farrugia, 1999)'
_computing_structure_refinement 'SHELXL-97 (Sheldrick, 1997)'
_computing_structure_solution 'SIR2002 (Giacovazzo et al, 2003)'
_diffrn_ambient_temperature 100(2)
_diffrn_measured_fraction_theta_full 0.993
_diffrn_measured_fraction_theta_max 0.993
_diffrn_measurement_device 'four-circle diffractometer'
_diffrn_measurement_device_type 'BRUKER APPEX-II CCD'
_diffrn_measurement_method 'omega and phi scans'
_diffrn_radiation_monochromator graphite
_diffrn_radiation_probe x-ray
_diffrn_radiation_source 'fine-focus sealed tube'
_diffrn_radiation_type MoK\a
_diffrn_radiation_wavelength 0.7107
_diffrn_reflns_av_R_equivalents 0.0820
_diffrn_reflns_av_unetI/netI 0.0334
_diffrn_reflns_limit_h_max 14
_diffrn_reflns_limit_h_min -15
_diffrn_reflns_limit_k_max 14
_diffrn_reflns_limit_k_min -16
_diffrn_reflns_limit_l_max 16
_diffrn_reflns_limit_l_min 0
_diffrn_reflns_number 65832
_diffrn_reflns_theta_full 26.4
_diffrn_reflns_theta_max 26.4
_diffrn_reflns_theta_min 1.73
_exptl_absorpt_coefficient_mu 0.566
_exptl_absorpt_correction_T_max 0.920
_exptl_absorpt_correction_T_min 0.781
_exptl_absorpt_correction_type multi-scan
_exptl_absorpt_process_details 'BRUKER SADABS'
_exptl_crystal_colour Yellow
_exptl_crystal_density_diffrn 1.446
_exptl_crystal_density_method 'not measured'
_exptl_crystal_description prism
_exptl_crystal_F_000 814
_exptl_crystal_size_max 0.44
_exptl_crystal_size_mid 0.29
_exptl_crystal_size_min 0.14
_refine_diff_density_max 1.215
_refine_diff_density_min -0.449
_refine_diff_density_rms 0.061
_refine_ls_extinction_method none
_refine_ls_goodness_of_fit_ref 1.098
_refine_ls_hydrogen_treatment constr
_refine_ls_matrix_type full
_refine_ls_number_parameters 481
_refine_ls_number_reflns 7427
_refine_ls_number_restraints 0
_refine_ls_restrained_S_all 1.098
_refine_ls_R_factor_all 0.0468
_refine_ls_R_factor_gt 0.0352
_refine_ls_shift/su_max 0.001
_refine_ls_shift/su_mean 0
_refine_ls_structure_factor_coef Fsqd
_refine_ls_weighting_details 'calc w=1/[\s^2^(Fo^2^)+(0.0600P)^2^+0.0000P] where P=(Fo^2^+2Fc^2^)/3'
_refine_ls_weighting_scheme calc
_refine_ls_wR_factor_gt 0.0971
_refine_ls_wR_factor_ref 0.1004
_reflns_number_gt 5910
_reflns_number_total 7427
_reflns_threshold_expression >2sigma(I)
_cod_data_source_file c0dt00902d.txt
_cod_data_source_block compound1
_cod_original_cell_volume 1821.98(10)
_cod_database_code 7026913

loop_
_symmetry_equiv_pos_as_xyz
'x, y, z'
'-x, -y, -z'

loop_
_atom_site_label
_atom_site_type_symbol
_atom_site_fract_x
_atom_site_fract_y
_atom_site_fract_z
_atom_site_U_iso_or_equiv
_atom_site_adp_type
_atom_site_occupancy
_atom_site_symmetry_multiplicity
_atom_site_calc_flag
_atom_site_refinement_flags
N1 N 0.26826(13) 0.40457(13) 0.57517(14) 0.0156(3) Uani 1 1 d .
C2 C 0.26743(18) 0.43064(18) 0.68353(18) 0.0214(4) Uani 1 1 d .
H2 H 0.1993 0.4368 0.6972 0.026 Uiso 1 1 calc R
C3 C 0.36487(19) 0.4492(2) 0.77778(19) 0.0273(5) Uani 1 1 d .
H3 H 0.3616 0.4689 0.853 0.033 Uiso 1 1 calc R
C4 C 0.46506(19) 0.43783(19) 0.7580(2) 0.0283(5) Uani 1 1 d .
H4 H 0.5307 0.4507 0.82 0.034 Uiso 1 1 calc R
C5 C 0.46828(17) 0.40665(17) 0.64339(19) 0.0215(5) Uani 1 1 d .
C6 C 0.56902(17) 0.39062(18) 0.6150(2) 0.0266(5) Uani 1 1 d .
H6 H 0.6363 0.4024 0.6745 0.032 Uiso 1 1 calc R
C7 C 0.56826(18) 0.35872(18) 0.5032(2) 0.0266(5) Uani 1 1 d .
H7 H 0.6347 0.3477 0.4867 0.032 Uiso 1 1 calc R
C8 C 0.46653(17) 0.34156(17) 0.4096(2) 0.0208(4) Uani 1 1 d .
C9 C 0.46025(19) 0.30908(18) 0.2916(2) 0.0271(5) Uani 1 1 d .
H9 H 0.5232 0.2927 0.2695 0.032 Uiso 1 1 calc R
C10 C 0.36176(19) 0.30166(18) 0.2097(2) 0.0259(5) Uani 1 1 d .
H10 H 0.3569 0.28 0.1315 0.031 Uiso 1 1 calc R
C11 C 0.26855(17) 0.32721(17) 0.24534(18) 0.0195(4) Uani 1 1 d .
H11 H 0.2026 0.3246 0.1899 0.023 Uiso 1 1 calc R
N12 N 0.26939(13) 0.35501(13) 0.35459(14) 0.0153(3) Uani 1 1 d .
C13 C 0.36665(16) 0.36154(16) 0.43608(17) 0.0156(4) Uani 1 1 d .
C14 C 0.36753(16) 0.39203(16) 0.55488(17) 0.0159(4) Uani 1 1 d .
N15 N 0.08527(13) 0.17923(13) 0.33353(14) 0.0136(3) Uani 1 1 d .
C16 C 0.13738(16) 0.11720(17) 0.38037(18) 0.0166(4) Uani 1 1 d .
H16 H 0.1926 0.1581 0.4569 0.02 Uiso 1 1 calc R
C17 C 0.11337(18) -0.00608(17) 0.32037(19) 0.0206(4) Uani 1 1 d .
H17 H 0.1524 -0.046 0.3561 0.025 Uiso 1 1 calc R
C18 C 0.03174(18) -0.06753(17) 0.20832(19) 0.0214(5) Uani 1 1 d .
H18 H 0.0135 -0.1498 0.1676 0.026 Uiso 1 1 calc R
C19 C -0.02453(17) -0.00516(16) 0.15502(17) 0.0174(4) Uani 1 1 d .
C20 C -0.11048(18) -0.06252(18) 0.03783(18) 0.0218(5) Uani 1 1 d .
H20 H -0.1324 -0.1447 -0.005 0.026 Uiso 1 1 calc R
C21 C -0.16040(18) 0.00033(18) -0.01180(18) 0.0223(5) Uani 1 1 d .
H21 H -0.216 -0.0391 -0.0881 0.027 Uiso 1 1 calc R
C22 C -0.12855(16) 0.12773(17) 0.05218(17) 0.0177(4) Uani 1 1 d .
C23 C -0.17647(17) 0.19747(18) 0.00441(18) 0.0220(5) Uani 1 1 d .
H23 H -0.2309 0.1616 -0.0725 0.026 Uiso 1 1 calc R
C24 C -0.14295(18) 0.31818(18) 0.07115(18) 0.0225(5) Uani 1 1 d .
H24 H -0.174 0.3651 0.0401 0.027 Uiso 1 1 calc R
C25 C -0.06150(17) 0.36990(17) 0.18651(18) 0.0183(4) Uani 1 1 d .
H25 H -0.0398 0.452 0.2317 0.022 Uiso 1 1 calc R
N26 N -0.01331(13) 0.30690(13) 0.23501(14) 0.0146(3) Uani 1 1 d .
C27 C -0.04682(16) 0.18644(16) 0.16801(17) 0.0146(4) Uani 1 1 d .
C28 C 0.00617(16) 0.11865(16) 0.22087(17) 0.0142(4) Uani 1 1 d .
O29 O 0.01565(11) 0.40203(11) 0.52714(11) 0.0146(3) Uani 1 1 d .
C30 C -0.08968(16) 0.36988(16) 0.49952(16) 0.0133(4) Uani 1 1 d .
O31 O -0.15258(11) 0.43835(11) 0.53479(12) 0.0173(3) Uani 1 1 d .
C32 C -0.14673(16) 0.24048(16) 0.41618(17) 0.0144(4) Uani 1 1 d .
C33 C -0.11264(17) 0.15164(17) 0.44020(18) 0.0180(4) Uani 1 1 d .
C34 C -0.16381(18) 0.03325(17) 0.3592(2) 0.0237(5) Uani 1 1 d .
H34 H -0.1413 -0.025 0.377 0.028 Uiso 1 1 calc R
C35 C -0.24825(18) 0.00267(18) 0.2521(2) 0.0271(5) Uani 1 1 d .
H35 H -0.2811 -0.0768 0.1965 0.033 Uiso 1 1 calc R
C36 C -0.28472(18) 0.08823(18) 0.22611(19) 0.0246(5) Uani 1 1 d .
H36 H -0.3423 0.0668 0.1539 0.03 Uiso 1 1 calc R
C37 C -0.23463(16) 0.20675(17) 0.30875(18) 0.0184(4) Uani 1 1 d .
H37 H -0.2602 0.2646 0.292 0.022 Uiso 1 1 calc R
Cl1 Cl -0.00619(5) 0.18889(4) 0.57466(5) 0.02492(13) Uani 1 1 d .
N38 N 0.2960(2) 0.79923(19) 0.26375(19) 0.0409(5) Uani 1 1 d .
C39 C 0.2256(2) 0.7256(2) 0.2438(2) 0.0299(5) Uani 1 1 d .
C40 C 0.1362(2) 0.6310(2) 0.2197(2) 0.0408(6) Uani 1 1 d .
H40A H 0.1343 0.5588 0.1519 0.061 Uiso 1 1 calc R
H40B H 0.0642 0.6517 0.2027 0.061 Uiso 1 1 calc R
H40C H 0.1512 0.6203 0.2888 0.061 Uiso 1 1 calc R
N41 N 0.5446(2) 0.1872(3) 0.0515(3) 0.0674(8) Uani 1 1 d .
C42 C 0.5346(2) 0.2235(2) -0.0121(2) 0.0360(6) Uani 1 1 d .
C43 C 0.5220(2) 0.2721(2) -0.0925(2) 0.0420(6) Uani 1 1 d .
H43A H 0.454 0.3012 -0.0995 0.063 Uiso 1 1 calc R
H43B H 0.5172 0.2114 -0.1702 0.063 Uiso 1 1 calc R
H43C H 0.5864 0.3358 -0.061 0.063 Uiso 1 1 calc R
N44 N 0.6330(2) -0.1179(2) 0.4222(2) 0.0530(6) Uani 1 1 d .
C45 C 0.5951(3) -0.0447(3) 0.4128(2) 0.0467(7) Uani 1 1 d .
C46 C 0.5442(3) 0.0478(3) 0.3996(3) 0.0732(11) Uani 1 1 d .
H46A H 0.4644 0.0165 0.3542 0.11 Uiso 1 1 calc R
H46B H 0.5794 0.0752 0.3582 0.11 Uiso 1 1 calc R
H46C H 0.5553 0.1125 0.4775 0.11 Uiso 1 1 calc R
Cl2 Cl 0.20218(4) 0.37845(4) -0.04709(4) 0.02158(13) Uani 1 1 d .
O21 O 0.27397(13) 0.49485(14) 0.03466(14) 0.0342(4) Uani 1 1 d .
O22 O 0.27063(18) 0.29401(16) -0.06597(19) 0.0575(6) Uani 1 1 d .
O23 O 0.12397(14) 0.35463(13) 0.00437(14) 0.0321(4) Uani 1 1 d .
O24 O 0.14070(14) 0.37498(19) -0.15668(15) 0.0500(5) Uani 1 1 d .
Mn1 Mn 0.11902(2) 0.37972(2) 0.42014(2) 0.01233(9) Uani 1 1 d .

loop_
_atom_site_aniso_label
_atom_site_aniso_U_11
_atom_site_aniso_U_22
_atom_site_aniso_U_33
_atom_site_aniso_U_23
_atom_site_aniso_U_13
_atom_site_aniso_U_12
N1 0.0125(8) 0.0153(8) 0.0153(8) 0.0062(7) 0.0023(7) 0.0026(7)
C2 0.0178(11) 0.0251(11) 0.0195(11) 0.0105(10) 0.0054(9) 0.0030(9)
C3 0.0246(12) 0.0342(13) 0.0187(11) 0.0151(10) -0.0003(9) -0.0003(10)
C4 0.0196(12) 0.0320(13) 0.0295(12) 0.0215(11) -0.0053(10) -0.0026(10)
C5 0.0141(11) 0.0186(10) 0.0308(12) 0.0153(10) 0.0015(9) 0.0013(8)
C6 0.0103(10) 0.0262(12) 0.0439(14) 0.0225(11) 0.0017(10) 0.0039(9)
C7 0.0117(11) 0.0238(11) 0.0510(15) 0.0223(11) 0.0125(10) 0.0078(9)
C8 0.0143(11) 0.0150(10) 0.0330(12) 0.0101(10) 0.0106(9) 0.0053(8)
C9 0.0219(12) 0.0199(11) 0.0376(13) 0.0072(10) 0.0195(11) 0.0062(9)
C10 0.0253(12) 0.0227(11) 0.0224(12) 0.0026(10) 0.0141(10) 0.0011(9)
C11 0.0166(11) 0.0169(10) 0.0168(10) 0.0028(9) 0.0049(9) 0.0000(8)
N12 0.0126(9) 0.0109(8) 0.0161(9) 0.0025(7) 0.0036(7) 0.0014(7)
C13 0.0130(10) 0.0104(9) 0.0202(11) 0.0053(9) 0.0051(8) 0.0030(8)
C14 0.0127(10) 0.0117(9) 0.0214(11) 0.0080(9) 0.0035(8) 0.0033(8)
N15 0.0109(8) 0.0148(8) 0.0144(8) 0.0060(7) 0.0050(7) 0.0045(7)
C16 0.0138(10) 0.0187(10) 0.0169(10) 0.0081(9) 0.0053(8) 0.0060(8)
C17 0.0209(11) 0.0190(10) 0.0268(12) 0.0138(10) 0.0098(9) 0.0082(9)
C18 0.0258(12) 0.0121(10) 0.0250(11) 0.0065(9) 0.0115(10) 0.0044(9)
C19 0.0172(11) 0.0149(10) 0.0184(10) 0.0056(9) 0.0088(9) 0.0018(8)
C20 0.0234(12) 0.0143(10) 0.0185(11) 0.0024(9) 0.0059(9) -0.0015(9)
C21 0.0207(11) 0.0219(11) 0.0140(10) 0.0040(9) 0.0017(9) -0.0018(9)
C22 0.0147(10) 0.0216(10) 0.0141(10) 0.0073(9) 0.0043(8) 0.0029(8)
C23 0.0168(11) 0.0282(12) 0.0140(10) 0.0085(9) 0.0000(9) 0.0010(9)
C24 0.0221(12) 0.0269(12) 0.0214(11) 0.0150(10) 0.0054(9) 0.0100(9)
C25 0.0164(11) 0.0181(10) 0.0207(11) 0.0094(9) 0.0065(9) 0.0064(8)
N26 0.0121(8) 0.0145(8) 0.0160(8) 0.0065(7) 0.0044(7) 0.0038(7)
C27 0.0118(10) 0.0159(10) 0.0144(10) 0.0054(8) 0.0063(8) 0.0018(8)
C28 0.0113(10) 0.0159(10) 0.0154(10) 0.0057(8) 0.0078(8) 0.0041(8)
O29 0.0112(7) 0.0157(7) 0.0148(7) 0.0063(6) 0.0039(6) 0.0028(5)
C30 0.0150(10) 0.0158(10) 0.0125(9) 0.0087(8) 0.0060(8) 0.0051(8)
O31 0.0155(7) 0.0140(7) 0.0242(8) 0.0078(6) 0.0112(6) 0.0072(6)
C32 0.0140(10) 0.0139(10) 0.0185(10) 0.0075(9) 0.0106(8) 0.0055(8)
C33 0.0173(11) 0.0197(10) 0.0216(11) 0.0114(9) 0.0104(9) 0.0069(8)
C34 0.0246(12) 0.0163(11) 0.0368(13) 0.0130(10) 0.0190(11) 0.0089(9)
C35 0.0221(12) 0.0164(11) 0.0317(13) 0.0021(10) 0.0122(10) -0.0007(9)
C36 0.0157(11) 0.0264(12) 0.0213(11) 0.0040(10) 0.0062(9) 0.0015(9)
C37 0.0137(10) 0.0199(10) 0.0224(11) 0.0093(9) 0.0085(9) 0.0067(8)
Cl1 0.0289(3) 0.0269(3) 0.0248(3) 0.0168(2) 0.0092(2) 0.0117(2)
N38 0.0490(15) 0.0363(12) 0.0407(13) 0.0206(11) 0.0155(11) 0.0185(11)
C39 0.0341(14) 0.0350(14) 0.0265(13) 0.0167(11) 0.0122(11) 0.0239(12)
C40 0.0341(15) 0.0420(15) 0.0459(16) 0.0159(13) 0.0215(13) 0.0165(12)
N41 0.0723(19) 0.102(2) 0.082(2) 0.0701(19) 0.0503(17) 0.0540(17)
C42 0.0321(14) 0.0460(15) 0.0377(14) 0.0226(13) 0.0175(12) 0.0174(12)
C43 0.0364(15) 0.0505(16) 0.0384(15) 0.0255(14) 0.0086(12) -0.0001(13)
N44 0.0472(16) 0.0540(16) 0.0528(16) 0.0302(14) 0.0052(13) 0.0071(13)
C45 0.0489(18) 0.0434(16) 0.0413(16) 0.0148(14) 0.0195(14) 0.0010(14)
C46 0.098(3) 0.055(2) 0.103(3) 0.045(2) 0.071(3) 0.038(2)
Cl2 0.0203(3) 0.0195(3) 0.0205(3) 0.0081(2) 0.0045(2) 0.0026(2)
O21 0.0250(9) 0.0287(9) 0.0324(9) 0.0083(8) 0.0019(7) -0.0061(7)
O22 0.0776(15) 0.0411(11) 0.0817(15) 0.0342(11) 0.0533(13) 0.0397(11)
O23 0.0376(10) 0.0269(8) 0.0303(9) 0.0117(7) 0.0158(8) -0.0006(7)
O24 0.0272(10) 0.0912(15) 0.0252(9) 0.0315(10) -0.0008(8) -0.0022(10)
Mn1 0.00898(16) 0.01187(16) 0.01299(16) 0.00423(13) 0.00257(12) 0.00322(11)

loop_
_atom_type_symbol
_atom_type_description
_atom_type_scat_dispersion_real
_atom_type_scat_dispersion_imag
_atom_type_scat_source
C C 0.0033 0.0016 'International Tables Vol C Tables 4.2.6.8 and 6.1.1.4'
H H 0 0 'International Tables Vol C Tables 4.2.6.8 and 6.1.1.4'
N N 0.0061 0.0033 'International Tables Vol C Tables 4.2.6.8 and 6.1.1.4'
O O 0.0106 0.006 'International Tables Vol C Tables 4.2.6.8 and 6.1.1.4'
Cl Cl 0.1484 0.1585 'International Tables Vol C Tables 4.2.6.8 and 6.1.1.4'
Mn Mn 0.3368 0.7283 'International Tables Vol C Tables 4.2.6.8 and 6.1.1.4'

loop_
_geom_angle_atom_site_label_1
_geom_angle_atom_site_label_2
_geom_angle_atom_site_label_3
_geom_angle
_geom_angle_site_symmetry_1
_geom_angle_site_symmetry_3
C2 N1 C14 118.22(17) . .
C2 N1 Mn1 125.64(13) . .
C14 N1 Mn1 116.14(12) . .
N1 C2 C3 122.68(19) . .
N1 C2 H2 118.7 . .
C3 C2 H2 118.7 . .
C4 C3 C2 119.2(2) . .
C4 C3 H3 120.4 . .
C2 C3 H3 120.4 . .
C3 C4 C5 119.67(19) . .
C3 C4 H4 120.2 . .
C5 C4 H4 120.2 . .
C14 C5 C4 117.45(19) . .
C14 C5 C6 119.57(19) . .
C4 C5 C6 122.98(19) . .
C7 C6 C5 121.2(2) . .
C7 C6 H6 119.4 . .
C5 C6 H6 119.4 . .
C6 C7 C8 120.95(19) . .
C6 C7 H7 119.5 . .
C8 C7 H7 119.5 . .
C9 C8 C13 117.03(19) . .
C9 C8 C7 123.75(19) . .
C13 C8 C7 119.19(19) . .
C10 C9 C8 120.06(19) . .
C10 C9 H9 120 . .
C8 C9 H9 120 . .
C9 C10 C11 118.8(2) . .
C9 C10 H10 120.6 . .
C11 C10 H10 120.6 . .
N12 C11 C10 123.3(2) . .
N12 C11 H11 118.4 . .
C10 C11 H11 118.4 . .
C11 N12 C13 118.14(17) . .
C11 N12 Mn1 127.28(13) . .
C13 N12 Mn1 114.38(12) . .
N12 C13 C8 122.59(18) . .
N12 C13 C14 118.08(17) . .
C8 C13 C14 119.32(18) . .
N1 C14 C5 122.75(18) . .
N1 C14 C13 117.61(17) . .
C5 C14 C13 119.64(17) . .
C16 N15 C28 117.89(16) . .
C16 N15 Mn1 126.64(13) . .
C28 N15 Mn1 115.43(12) . .
N15 C16 C17 123.22(18) . .
N15 C16 H16 118.4 . .
C17 C16 H16 118.4 . .
C18 C17 C16 119.13(18) . .
C18 C17 H17 120.4 . .
C16 C17 H17 120.4 . .
C17 C18 C19 119.41(18) . .
C17 C18 H18 120.3 . .
C19 C18 H18 120.3 . .
C28 C19 C18 117.68(18) . .
C28 C19 C20 119.29(18) . .
C18 C19 C20 123.03(18) . .
C21 C20 C19 121.34(18) . .
C21 C20 H20 119.3 . .
C19 C20 H20 119.3 . .
C20 C21 C22 120.76(19) . .
C20 C21 H21 119.6 . .
C22 C21 H21 119.6 . .
C27 C22 C23 117.53(18) . .
C27 C22 C21 119.27(18) . .
C23 C22 C21 123.20(18) . .
C24 C23 C22 119.90(18) . .
C24 C23 H23 120 . .
C22 C23 H23 120 . .
C23 C24 C25 118.99(18) . .
C23 C24 H24 120.5 . .
C25 C24 H24 120.5 . .
N26 C25 C24 123.03(18) . .
N26 C25 H25 118.5 . .
C24 C25 H25 118.5 . .
C25 N26 C27 117.80(16) . .
C25 N26 Mn1 126.43(13) . .
C27 N26 Mn1 115.77(12) . .
N26 C27 C22 122.75(17) . .
N26 C27 C28 117.53(16) . .
C22 C27 C28 119.73(17) . .
N15 C28 C19 122.62(17) . .
N15 C28 C27 117.79(16) . .
C19 C28 C27 119.58(17) . .
C30 O29 Mn1 131.93(12) . .
O31 C30 O29 124.73(17) . .
O31 C30 C32 116.70(16) . .
O29 C30 C32 118.55(16) . .
C30 O31 Mn1 123.89(11) . 2_566
C37 C32 C33 117.99(17) . .
C37 C32 C30 119.28(16) . .
C33 C32 C30 122.69(17) . .
C34 C33 C32 121.15(19) . .
C34 C33 Cl1 118.92(15) . .
C32 C33 Cl1 119.92(15) . .
C35 C34 C33 119.41(19) . .
C35 C34 H34 120.3 . .
C33 C34 H34 120.3 . .
C34 C35 C36 120.89(19) . .
C34 C35 H35 119.6 . .
C36 C35 H35 119.6 . .
C35 C36 C37 119.4(2) . .
C35 C36 H36 120.3 . .
C37 C36 H36 120.3 . .
C36 C37 C32 121.16(19) . .
C36 C37 H37 119.4 . .
C32 C37 H37 119.4 . .
N38 C39 C40 179.2(3) . .
C39 C40 H40A 109.5 . .
C39 C40 H40B 109.5 . .
H40A C40 H40B 109.5 . .
C39 C40 H40C 109.5 . .
H40A C40 H40C 109.5 . .
H40B C40 H40C 109.5 . .
N41 C42 C43 179.0(3) . .
C42 C43 H43A 109.5 . .
C42 C43 H43B 109.5 . .
H43A C43 H43B 109.5 . .
C42 C43 H43C 109.5 . .
H43A C43 H43C 109.5 . .
H43B C43 H43C 109.5 . .
N44 C45 C46 178.9(3) . .
C45 C46 H46A 109.5 . .
C45 C46 H46B 109.5 . .
H46A C46 H46B 109.5 . .
C45 C46 H46C 109.5 . .
H46A C46 H46C 109.5 . .
H46B C46 H46C 109.5 . .
O22 Cl2 O24 111.26(12) . .
O22 Cl2 O21 109.11(12) . .
O24 Cl2 O21 108.39(11) . .
O22 Cl2 O23 109.36(10) . .
O24 Cl2 O23 109.61(10) . .
O21 Cl2 O23 109.08(9) . .
O29 Mn1 O31 94.26(5) . 2_566
O29 Mn1 N1 88.84(5) . .
O31 Mn1 N1 94.52(5) 2_566 .
O29 Mn1 N26 101.64(5) . .
O31 Mn1 N26 97.85(5) 2_566 .
N1 Mn1 N26 163.09(6) . .
O29 Mn1 N15 96.10(5) . .
O31 Mn1 N15 167.64(5) 2_566 .
N1 Mn1 N15 92.40(6) . .
N26 Mn1 N15 73.48(5) . .
O29 Mn1 N12 162.23(5) . .
O31 Mn1 N12 89.97(5) 2_566 .
N1 Mn1 N12 73.61(6) . .
N26 Mn1 N12 94.84(6) . .
N15 Mn1 N12 82.18(5) . .

loop_
_geom_bond_atom_site_label_1
_geom_bond_atom_site_label_2
_geom_bond_distance
_geom_bond_site_symmetry_2
N1 C2 1.330(2) .
N1 C14 1.361(2) .
N1 Mn1 2.2420(16) .
C2 C3 1.399(3) .
C2 H2 0.93 .
C3 C4 1.368(3) .
C3 H3 0.93 .
C4 C5 1.406(3) .
C4 H4 0.93 .
C5 C14 1.399(3) .
C5 C6 1.430(3) .
C6 C7 1.351(3) .
C6 H6 0.93 .
C7 C8 1.434(3) .
C7 H7 0.93 .
C8 C9 1.407(3) .
C8 C13 1.414(3) .
C9 C10 1.366(3) .
C9 H9 0.93 .
C10 C11 1.397(3) .
C10 H10 0.93 .
C11 N12 1.329(2) .
C11 H11 0.93 .
N12 C13 1.356(2) .
N12 Mn1 2.2898(16) .
C13 C14 1.445(3) .
N15 C16 1.330(2) .
N15 C28 1.359(2) .
N15 Mn1 2.2734(15) .
C16 C17 1.394(3) .
C16 H16 0.93 .
C17 C18 1.366(3) .
C17 H17 0.93 .
C18 C19 1.407(3) .
C18 H18 0.93 .
C19 C28 1.400(3) .
C19 C20 1.431(3) .
C20 C21 1.351(3) .
C20 H20 0.93 .
C21 C22 1.440(3) .
C21 H21 0.93 .
C22 C27 1.398(3) .
C22 C23 1.404(3) .
C23 C24 1.368(3) .
C23 H23 0.93 .
C24 C25 1.396(3) .
C24 H24 0.93 .
C25 N26 1.335(2) .
C25 H25 0.93 .
N26 C27 1.365(2) .
N26 Mn1 2.2602(16) .
C27 C28 1.448(3) .
O29 C30 1.258(2) .
O29 Mn1 2.1342(12) .
C30 O31 1.257(2) .
C30 C32 1.509(3) .
O31 Mn1 2.1381(13) 2_566
C32 C37 1.392(3) .
C32 C33 1.395(3) .
C33 C34 1.386(3) .
C33 Cl1 1.735(2) .
C34 C35 1.378(3) .
C34 H34 0.93 .
C35 C36 1.378(3) .
C35 H35 0.93 .
C36 C37 1.389(3) .
C36 H36 0.93 .
C37 H37 0.93 .
N38 C39 1.138(3) .
C39 C40 1.459(4) .
C40 H40A 0.96 .
C40 H40B 0.96 .
C40 H40C 0.96 .
N41 C42 1.124(3) .
C42 C43 1.448(3) .
C43 H43A 0.96 .
C43 H43B 0.96 .
C43 H43C 0.96 .
N44 C45 1.135(3) .
C45 C46 1.459(4) .
C46 H46A 0.96 .
C46 H46B 0.96 .
C46 H46C 0.96 .
Cl2 O22 1.4236(18) .
Cl2 O24 1.4245(16) .
Cl2 O21 1.4356(15) .
Cl2 O23 1.4389(15) .
Mn1 O31 2.1381(13) 2_566

loop_
_geom_torsion_atom_site_label_1
_geom_torsion_atom_site_label_2
_geom_torsion_atom_site_label_3
_geom_torsion_atom_site_label_4
_geom_torsion
_geom_torsion_site_symmetry_4
C14 N1 C2 C3 2.1(3) .
Mn1 N1 C2 C3 -177.63(15) .
N1 C2 C3 C4 -1.4(3) .
C2 C3 C4 C5 -0.7(3) .
C3 C4 C5 C14 1.9(3) .
C3 C4 C5 C6 -178.61(19) .
C14 C5 C6 C7 -1.6(3) .
C4 C5 C6 C7 178.89(19) .
C5 C6 C7 C8 0.9(3) .
C6 C7 C8 C9 179.60(19) .
C6 C7 C8 C13 1.7(3) .
C13 C8 C9 C10 2.0(3) .
C7 C8 C9 C10 -175.93(19) .
C8 C9 C10 C11 0.2(3) .
C9 C10 C11 N12 -2.2(3) .
C10 C11 N12 C13 1.6(3) .
C10 C11 N12 Mn1 -172.99(14) .
C11 N12 C13 C8 0.9(3) .
Mn1 N12 C13 C8 176.16(14) .
C11 N12 C13 C14 179.86(16) .
Mn1 N12 C13 C14 -4.8(2) .
C9 C8 C13 N12 -2.6(3) .
C7 C8 C13 N12 175.40(17) .
C9 C8 C13 C14 178.37(16) .
C7 C8 C13 C14 -3.6(3) .
C2 N1 C14 C5 -0.7(3) .
Mn1 N1 C14 C5 179.02(14) .
C2 N1 C14 C13 178.87(16) .
Mn1 N1 C14 C13 -1.4(2) .
C4 C5 C14 N1 -1.3(3) .
C6 C5 C14 N1 179.25(17) .
C4 C5 C14 C13 179.18(17) .
C6 C5 C14 C13 -0.3(3) .
N12 C13 C14 N1 4.3(2) .
C8 C13 C14 N1 -176.68(16) .
N12 C13 C14 C5 -176.12(17) .
C8 C13 C14 C5 2.9(3) .
C28 N15 C16 C17 -1.1(3) .
Mn1 N15 C16 C17 -178.65(14) .
N15 C16 C17 C18 -0.7(3) .
C16 C17 C18 C19 1.3(3) .
C17 C18 C19 C28 -0.3(3) .
C17 C18 C19 C20 179.60(19) .
C28 C19 C20 C21 1.8(3) .
C18 C19 C20 C21 -178.12(19) .
C19 C20 C21 C22 -0.1(3) .
C20 C21 C22 C27 -1.5(3) .
C20 C21 C22 C23 179.13(19) .
C27 C22 C23 C24 -0.2(3) .
C21 C22 C23 C24 179.19(19) .
C22 C23 C24 C25 -0.3(3) .
C23 C24 C25 N26 0.7(3) .
C24 C25 N26 C27 -0.6(3) .
C24 C25 N26 Mn1 -179.98(14) .
C25 N26 C27 C22 0.0(3) .
Mn1 N26 C27 C22 179.47(14) .
C25 N26 C27 C28 179.70(16) .
Mn1 N26 C27 C28 -0.8(2) .
C23 C22 C27 N26 0.4(3) .
C21 C22 C27 N26 -179.05(17) .
C23 C22 C27 C28 -179.28(17) .
C21 C22 C27 C28 1.3(3) .
C16 N15 C28 C19 2.2(3) .
Mn1 N15 C28 C19 180.00(14) .
C16 N15 C28 C27 -177.32(16) .
Mn1 N15 C28 C27 0.5(2) .
C18 C19 C28 N15 -1.5(3) .
C20 C19 C28 N15 178.60(17) .
C18 C19 C28 C27 177.99(17) .
C20 C19 C28 C27 -1.9(3) .
N26 C27 C28 N15 0.2(2) .
C22 C27 C28 N15 179.91(16) .
N26 C27 C28 C19 -179.28(16) .
C22 C27 C28 C19 0.4(3) .
Mn1 O29 C30 O31 -123.49(17) .
Mn1 O29 C30 C32 55.2(2) .
O29 C30 O31 Mn1 28.3(2) 2_566
C32 C30 O31 Mn1 -150.42(12) 2_566
O31 C30 C32 C37 57.2(2) .
O29 C30 C32 C37 -121.68(19) .
O31 C30 C32 C33 -125.02(19) .
O29 C30 C32 C33 56.1(2) .
C37 C32 C33 C34 0.6(3) .
C30 C32 C33 C34 -177.22(17) .
C37 C32 C33 Cl1 -178.19(14) .
C30 C32 C33 Cl1 4.0(2) .
C32 C33 C34 C35 1.3(3) .
Cl1 C33 C34 C35 -179.87(15) .
C33 C34 C35 C36 -2.0(3) .
C34 C35 C36 C37 0.7(3) .
C35 C36 C37 C32 1.3(3) .
C33 C32 C37 C36 -1.9(3) .
C30 C32 C37 C36 175.99(17) .
C30 O29 Mn1 O31 108.30(16) 2_566
C30 O29 Mn1 N1 -157.25(16) .
C30 O29 Mn1 N26 9.38(16) .
C30 O29 Mn1 N15 -64.96(16) .
C30 O29 Mn1 N12 -148.35(18) .
C2 N1 Mn1 O29 -3.92(15) .
C14 N1 Mn1 O29 176.38(13) .
C2 N1 Mn1 O31 90.26(15) 2_566
C14 N1 Mn1 O31 -89.43(13) 2_566
C2 N1 Mn1 N26 -132.8(2) .
C14 N1 Mn1 N26 47.5(3) .
C2 N1 Mn1 N15 -99.98(15) .
C14 N1 Mn1 N15 80.33(13) .
C2 N1 Mn1 N12 178.90(16) .
C14 N1 Mn1 N12 -0.80(12) .
C25 N26 Mn1 O29 87.23(15) .
C27 N26 Mn1 O29 -92.17(13) .
C25 N26 Mn1 O31 -8.79(16) 2_566
C27 N26 Mn1 O31 171.80(12) 2_566
C25 N26 Mn1 N1 -145.41(19) .
C27 N26 Mn1 N1 35.2(3) .
C25 N26 Mn1 N15 -179.78(16) .
C27 N26 Mn1 N15 0.82(12) .
C25 N26 Mn1 N12 -99.43(15) .
C27 N26 Mn1 N12 81.17(13) .
C16 N15 Mn1 O29 -82.71(15) .
C28 N15 Mn1 O29 99.66(12) .
C16 N15 Mn1 O31 130.5(2) 2_566
C28 N15 Mn1 O31 -47.2(3) 2_566
C16 N15 Mn1 N1 6.39(15) .
C28 N15 Mn1 N1 -171.24(12) .
C16 N15 Mn1 N26 176.93(16) .
C28 N15 Mn1 N26 -0.70(12) .
C16 N15 Mn1 N12 79.48(15) .
C28 N15 Mn1 N12 -98.15(13) .
C11 N12 Mn1 O29 168.50(16) .
C13 N12 Mn1 O29 -6.3(2) .
C11 N12 Mn1 O31 -87.50(15) 2_566
C13 N12 Mn1 O31 97.72(13) 2_566
C11 N12 Mn1 N1 177.78(16) .
C13 N12 Mn1 N1 3.00(12) .
C11 N12 Mn1 N26 10.37(15) .
C13 N12 Mn1 N26 -164.41(12) .
C11 N12 Mn1 N15 82.93(15) .
C13 N12 Mn1 N15 -91.85(13) .
